data_2234680
loop_
_publ_author_name
'Venter, Gertruida J. S.'
'Steyl, Gideon'
'Roodt, Andreas'

_publ_section_title
;
 Dicarbonyl[4-(2,6-dimethylphenylamino)pent-3-en-2-onato-\k^2^<i>N</i>,<i>O</i>]rhodium(I)
;
_journal_coeditor_code HY2537
_journal_issue 5
_journal_name_full 'Acta Crystallographica Section E'
_journal_page_first m666
_journal_page_last m667
_journal_paper_doi 10.1107/S1600536812017175
_journal_volume 68
_journal_year 2012
_chemical_formula_iupac '[Rh (C13 H16 N O) (C O)2]'
_chemical_formula_moiety 'C15 H16 N O3 Rh'
_chemical_formula_sum 'C15 H16 N O3 Rh'
_chemical_formula_weight 361.2
_chemical_name_systematic
;
Dicarbonyl[4-(2,6-dimethylphenylamino)pent-3-en-2-onato-
\k^2^<i>N</i>,<i>O</i>]rhodium(I)
;
_space_group_IT_number 19
_symmetry_cell_setting orthorhombic
_symmetry_space_group_name_Hall 'P 2ac 2ab'
_symmetry_space_group_name_H-M 'P 21 21 21'
_atom_sites_solution_hydrogens geom
_atom_sites_solution_primary direct
_atom_sites_solution_secondary difmap
_audit_creation_method 'WinGX routine CIF_UPDATE'
_cell_angle_alpha 90
_cell_angle_beta 90
_cell_angle_gamma 90
_cell_formula_units_Z 4
_cell_length_a 7.9191(7)
_cell_length_b 12.3873(5)
_cell_length_c 15.393(6)
_cell_measurement_reflns_used 9513
_cell_measurement_temperature 100(2)
_cell_measurement_theta_max 28.31
_cell_measurement_theta_min 2.89
_cell_volume 1510.0(6)
_computing_cell_refinement 'SAINT-Plus (Bruker, 2007)'
_computing_data_collection 'APEX2 (Bruker, 2007)'
_computing_data_reduction 'SAINT-Plus (Bruker, 2007)'
_computing_molecular_graphics 'DIAMOND (Brandenburg & Putz, 1999)'
_computing_publication_material 'WinGX (Farrugia, 1999)'
_computing_structure_refinement 'SHELXL97 (Sheldrick, 2008)'
_computing_structure_solution 'SHELXS97 (Sheldrick, 2008)'
_diffrn_ambient_temperature 100(2)
_diffrn_measured_fraction_theta_full 0.998
_diffrn_measured_fraction_theta_max 0.998
_diffrn_measurement_device_type 'Bruker APEXII CCD'
_diffrn_measurement_method '\f and \w scans'
_diffrn_radiation_monochromator graphite
_diffrn_radiation_source 'fine-focus sealed tube'
_diffrn_radiation_type MoK\a
_diffrn_radiation_wavelength 0.71073
_diffrn_reflns_av_R_equivalents 0.0291
_diffrn_reflns_limit_h_max 10
_diffrn_reflns_limit_h_min -9
_diffrn_reflns_limit_k_max 16
_diffrn_reflns_limit_k_min -16
_diffrn_reflns_limit_l_max 20
_diffrn_reflns_limit_l_min -17
_diffrn_reflns_number 20802
_diffrn_reflns_theta_full 28.32
_diffrn_reflns_theta_max 28.32
_diffrn_reflns_theta_min 2.65
_exptl_absorpt_coefficient_mu 1.136
_exptl_absorpt_correction_T_max 0.8852
_exptl_absorpt_correction_T_min 0.6986
_exptl_absorpt_correction_type multi-scan
_exptl_absorpt_process_details '(SADABS; Bruker, 2001)'
_exptl_crystal_colour yellow
_exptl_crystal_density_diffrn 1.589
_exptl_crystal_density_method 'not measured'
_exptl_crystal_description cuboid
_exptl_crystal_F_000 728
_exptl_crystal_size_max 0.34
_exptl_crystal_size_mid 0.20
_exptl_crystal_size_min 0.11
_refine_diff_density_max 0.794
_refine_diff_density_min -0.573
_refine_ls_abs_structure_details 'Flack (1983), 1605 Friedel pairs'
_refine_ls_abs_structure_Flack -0.01(2)
_refine_ls_extinction_coef 0.0163(5)
_refine_ls_extinction_method 'SHELXL97 (Sheldrick, 2008)'
_refine_ls_goodness_of_fit_ref 1.068
_refine_ls_hydrogen_treatment constr
_refine_ls_matrix_type full
_refine_ls_number_parameters 174
_refine_ls_number_reflns 3767
_refine_ls_number_restraints 0
_refine_ls_restrained_S_all 1.068
_refine_ls_R_factor_all 0.0166
_refine_ls_R_factor_gt 0.0165
_refine_ls_shift/su_max 0.002
_refine_ls_shift/su_mean 0
_refine_ls_structure_factor_coef Fsqd
_refine_ls_weighting_details 'calc w=1/[\s^2^(Fo^2^)+(0.0159P)^2^+0.9823P] where P=(Fo^2^+2Fc^2^)/3'
_refine_ls_weighting_scheme calc
_refine_ls_wR_factor_ref 0.042
_reflns_number_gt 3746
_reflns_number_total 3767
_reflns_threshold_expression >2\s(I)
_cod_data_source_file hy2537.cif
_cod_data_source_block I
_cod_database_code 2234680
_cod_database_fobs_code 2234680

loop_
_symmetry_equiv_pos_as_xyz
'x, y, z'
'-x+1/2, -y, z+1/2'
'x+1/2, -y+1/2, -z'
'-x, y+1/2, -z+1/2'

loop_
_atom_site_type_symbol
_atom_site_label
_atom_site_fract_x
_atom_site_fract_y
_atom_site_fract_z
_atom_site_U_iso_or_equiv
_atom_site_adp_type
_atom_site_calc_flag
_atom_site_refinement_flags
_atom_site_occupancy
C C1 -0.1665(3) 0.74776(15) 0.96601(14) 0.0256(4) Uani d . 1
H H1A -0.2853 0.7323 0.9532 0.038 Uiso calc R 1
H H1B -0.1389 0.821 0.9465 0.038 Uiso calc R 1
H H1C -0.1472 0.7421 1.0287 0.038 Uiso calc R 1
C C2 -0.0554(2) 0.66732(14) 0.91901(11) 0.0172(3) Uani d . 1
C C3 0.0594(3) 0.71073(13) 0.85745(11) 0.0192(3) Uani d . 1
H H3 0.0598 0.787 0.8512 0.023 Uiso calc R 1
C C4 0.1704(2) 0.65405(15) 0.80574(12) 0.0182(3) Uani d . 1
C C5 0.2854(3) 0.71425(17) 0.74432(13) 0.0261(4) Uani d . 1
H H5A 0.4033 0.7006 0.7602 0.039 Uiso calc R 1
H H5B 0.2621 0.7918 0.7481 0.039 Uiso calc R 1
H H5C 0.2654 0.6894 0.6848 0.039 Uiso calc R 1
C C13 0.1968(3) 0.33435(18) 0.82539(16) 0.0315(3) Uani d . 1
C C14 -0.0362(4) 0.33708(18) 0.94754(18) 0.0431(4) Uani d . 1
C C111 -0.2003(2) 0.53224(12) 0.99790(11) 0.0155(3) Uani d . 1
C C112 -0.1618(3) 0.52091(15) 1.08635(12) 0.0202(4) Uani d . 1
C C113 -0.2906(3) 0.48830(15) 1.14235(12) 0.0247(4) Uani d . 1
H H113 -0.2669 0.4799 1.2025 0.03 Uiso calc R 1
C C114 -0.4521(3) 0.46795(14) 1.11235(13) 0.0251(4) Uani d . 1
H H114 -0.5385 0.4473 1.1518 0.03 Uiso calc R 1
C C115 -0.4876(2) 0.47775(14) 1.02404(13) 0.0214(4) Uani d . 1
H H115 -0.598 0.4624 1.0033 0.026 Uiso calc R 1
C C116 -0.3627(2) 0.50984(14) 0.96590(12) 0.0169(3) Uani d . 1
C C117 0.0141(3) 0.54302(18) 1.11936(14) 0.0295(4) Uani d . 1
H H11A 0.023 0.5194 1.18 0.044 Uiso calc R 1
H H11B 0.0375 0.6206 1.1157 0.044 Uiso calc R 1
H H11C 0.096 0.5034 1.0839 0.044 Uiso calc R 1
C C118 -0.3997(2) 0.51770(16) 0.87001(12) 0.0229(4) Uani d . 1
H H11D -0.5215 0.5101 0.8604 0.034 Uiso calc R 1
H H11E -0.3397 0.4601 0.8391 0.034 Uiso calc R 1
H H11F -0.362 0.588 0.8482 0.034 Uiso calc R 1
N N11 -0.0694(2) 0.56317(11) 0.93686(9) 0.0153(2) Uani d . 1
O O12 0.18814(16) 0.55013(11) 0.80425(8) 0.0188(2) Uani d . 1
O O13 0.2774(2) 0.27212(12) 0.79070(11) 0.0315(3) Uani d . 1
O O14 -0.0990(3) 0.27211(12) 0.98856(13) 0.0431(4) Uani d . 1
Rh Rh1 0.066650(17) 0.441740(10) 0.879887(8) 0.01597(5) Uani d . 1

loop_
_atom_site_aniso_label
_atom_site_aniso_U_11
_atom_site_aniso_U_22
_atom_site_aniso_U_33
_atom_site_aniso_U_12
_atom_site_aniso_U_13
_atom_site_aniso_U_23
C1 0.0296(10) 0.0145(8) 0.0327(10) 0.0009(8) 0.0099(8) 0.0002(7)
C2 0.0171(8) 0.0171(7) 0.0172(7) 0.0007(7) -0.0010(7) -0.0001(6)
C3 0.0205(8) 0.0153(7) 0.0219(8) -0.0015(7) -0.0008(8) 0.0029(6)
C4 0.0163(8) 0.0216(8) 0.0168(8) -0.0042(7) -0.0036(6) 0.0030(6)
C5 0.0250(10) 0.0264(9) 0.0268(10) -0.0043(8) 0.0051(8) 0.0059(8)
C13 0.0282(6) 0.0244(6) 0.0419(7) 0.0026(5) 0.0101(5) -0.0036(5)
C14 0.0567(10) 0.0183(5) 0.0543(8) 0.0045(6) 0.0297(8) 0.0040(5)
C111 0.0197(8) 0.0119(7) 0.0150(7) 0.0013(6) 0.0022(6) 0.0002(5)
C112 0.0263(10) 0.0169(8) 0.0175(8) -0.0014(7) -0.0018(7) 0.0000(6)
C113 0.0384(12) 0.0210(8) 0.0147(8) -0.0045(8) 0.0017(8) 0.0010(6)
C114 0.0343(10) 0.0196(8) 0.0215(8) -0.0060(7) 0.0098(9) 0.0005(6)
C115 0.0211(9) 0.0168(8) 0.0263(9) -0.0024(7) 0.0038(7) -0.0015(7)
C116 0.0193(8) 0.0138(7) 0.0177(8) 0.0006(6) 0.0010(7) 0.0006(6)
C117 0.0315(9) 0.0357(10) 0.0213(8) -0.0033(8) -0.0078(8) 0.0027(9)
C118 0.0196(8) 0.0301(9) 0.0191(9) -0.0017(7) -0.0023(7) 0.0030(7)
N11 0.0160(6) 0.0149(6) 0.0150(6) -0.0030(7) 0.0004(6) 0.0005(5)
O12 0.0171(6) 0.0194(6) 0.0198(6) -0.0009(6) 0.0010(5) 0.0001(5)
O13 0.0282(6) 0.0244(6) 0.0419(7) 0.0026(5) 0.0101(5) -0.0036(5)
O14 0.0567(10) 0.0183(5) 0.0543(8) 0.0045(6) 0.0297(8) 0.0040(5)
Rh1 0.01566(6) 0.01375(6) 0.01848(7) 0.00045(5) 0.00126(5) -0.00015(5)

loop_
_atom_type_symbol
_atom_type_description
_atom_type_scat_dispersion_real
_atom_type_scat_dispersion_imag
_atom_type_scat_source
C C 0.0033 0.0016 'International Tables Vol C Tables 4.2.6.8 and 6.1.1.4'
H H 0 0 'International Tables Vol C Tables 4.2.6.8 and 6.1.1.4'
N N 0.0061 0.0033 'International Tables Vol C Tables 4.2.6.8 and 6.1.1.4'
O O 0.0106 0.006 'International Tables Vol C Tables 4.2.6.8 and 6.1.1.4'
Rh Rh -1.1178 0.9187 'International Tables Vol C Tables 4.2.6.8 and 6.1.1.4'

loop_
_geom_angle_atom_site_label_1
_geom_angle_atom_site_label_2
_geom_angle_atom_site_label_3
_geom_angle
C2 C1 H1A 109.5
C2 C1 H1B 109.5
H1A C1 H1B 109.5
C2 C1 H1C 109.5
H1A C1 H1C 109.5
H1B C1 H1C 109.5
N11 C2 C3 124.18(16)
N11 C2 C1 119.57(16)
C3 C2 C1 116.24(15)
C4 C3 C2 126.95(16)
C4 C3 H3 116.5
C2 C3 H3 116.5
O12 C4 C3 125.86(17)
O12 C4 C5 114.49(17)
C3 C4 C5 119.65(17)
C4 C5 H5A 109.5
C4 C5 H5B 109.5
H5A C5 H5B 109.5
C4 C5 H5C 109.5
H5A C5 H5C 109.5
H5B C5 H5C 109.5
O13 C13 Rh1 177.7(2)
O14 C14 Rh1 179.4(2)
C112 C111 C116 121.30(17)
C112 C111 N11 120.00(17)
C116 C111 N11 118.64(15)
C113 C112 C111 118.04(18)
C113 C112 C117 121.31(17)
C111 C112 C117 120.65(18)
C114 C113 C112 121.50(18)
C114 C113 H113 119.2
C112 C113 H113 119.2
C113 C114 C115 119.77(18)
C113 C114 H114 120.1
C115 C114 H114 120.1
C116 C115 C114 120.58(19)
C116 C115 H115 119.7
C114 C115 H115 119.7
C115 C116 C111 118.78(17)
C115 C116 C118 120.65(17)
C111 C116 C118 120.55(16)
C112 C117 H11A 109.5
C112 C117 H11B 109.5
H11A C117 H11B 109.5
C112 C117 H11C 109.5
H11A C117 H11C 109.5
H11B C117 H11C 109.5
C116 C118 H11D 109.5
C116 C118 H11E 109.5
H11D C118 H11E 109.5
C116 C118 H11F 109.5
H11D C118 H11F 109.5
H11E C118 H11F 109.5
C2 N11 C111 116.87(15)
C2 N11 Rh1 125.65(12)
C111 N11 Rh1 117.35(10)
C4 O12 Rh1 126.77(12)
C14 Rh1 C13 89.80(11)
C14 Rh1 O12 176.97(9)
C13 Rh1 O12 87.25(8)
C14 Rh1 N11 92.41(8)
C13 Rh1 N11 177.76(9)
O12 Rh1 N11 90.53(6)

loop_
_geom_bond_atom_site_label_1
_geom_bond_atom_site_label_2
_geom_bond_distance
C1 C2 1.514(3)
C1 H1A 0.98
C1 H1B 0.98
C1 H1C 0.98
C2 N11 1.324(2)
C2 C3 1.419(3)
C3 C4 1.378(3)
C3 H3 0.95
C4 O12 1.295(2)
C4 C5 1.510(3)
C5 H5A 0.98
C5 H5B 0.98
C5 H5C 0.98
C13 O13 1.134(3)
C13 Rh1 1.880(2)
C14 O14 1.138(3)
C14 Rh1 1.852(2)
C111 C112 1.402(3)
C111 C116 1.405(3)
C111 N11 1.451(2)
C112 C113 1.395(3)
C112 C117 1.508(3)
C113 C114 1.383(3)
C113 H113 0.95
C114 C115 1.393(3)
C114 H114 0.95
C115 C116 1.392(3)
C115 H115 0.95
C116 C118 1.508(3)
C117 H11A 0.98
C117 H11B 0.98
C117 H11C 0.98
C118 H11D 0.98
C118 H11E 0.98
C118 H11F 0.98
N11 Rh1 2.0476(15)
O12 Rh1 2.0209(13)

loop_
_geom_hbond_atom_site_label_D
_geom_hbond_atom_site_label_H
_geom_hbond_atom_site_label_A
_geom_hbond_site_symmetry_A
_geom_hbond_distance_DH
_geom_hbond_distance_HA
_geom_hbond_distance_DA
_geom_hbond_angle_DHA
C118 H11D O12 1_455 0.98 2.51 3.441(2) 159

loop_
_geom_torsion_atom_site_label_1
_geom_torsion_atom_site_label_2
_geom_torsion_atom_site_label_3
_geom_torsion_atom_site_label_4
_geom_torsion
N11 C2 C3 C4 1.4(3)
C1 C2 C3 C4 -178.66(18)
C2 C3 C4 O12 0.4(3)
C2 C3 C4 C5 -179.26(18)
C116 C111 C112 C113 -1.1(3)
N11 C111 C112 C113 -178.36(15)
C116 C111 C112 C117 178.70(17)
N11 C111 C112 C117 1.4(3)
C111 C112 C113 C114 -0.3(3)
C117 C112 C113 C114 180.00(18)
C112 C113 C114 C115 1.4(3)
C113 C114 C115 C116 -1.2(3)
C114 C115 C116 C111 -0.1(3)
C114 C115 C116 C118 178.41(17)
C112 C111 C116 C115 1.2(3)
N11 C111 C116 C115 178.54(15)
C112 C111 C116 C118 -177.26(17)
N11 C111 C116 C118 0.1(2)
C3 C2 N11 C111 -176.47(16)
C1 C2 N11 C111 3.6(2)
C3 C2 N11 Rh1 -0.8(3)
C1 C2 N11 Rh1 179.31(13)
C112 C111 N11 C2 -94.1(2)
C116 C111 N11 C2 88.55(19)
C112 C111 N11 Rh1 89.86(16)
C116 C111 N11 Rh1 -87.51(17)
C3 C4 O12 Rh1 -2.7(3)
C5 C4 O12 Rh1 177.03(12)
C4 O12 Rh1 C13 -177.21(16)
C4 O12 Rh1 N11 2.46(14)
C2 N11 Rh1 C14 178.50(18)
C111 N11 Rh1 C14 -5.83(15)
C2 N11 Rh1 O12 -0.78(15)
C111 N11 Rh1 O12 174.89(12)
